data_7217435
loop_
_publ_author_name
'Viger-Gravel, Jasmine'
'Meyer, Julia E.'
'Korobkov, Ilia'
'Bryce, David L.'

_publ_section_title
;
 Probing halogen bonds with solid-state NMR spectroscopy: observation and
 interpretation of J(77Se,31P) coupling in halogen-bonded
 P&#xE001;Se&#x22EF;I motifs
;
_journal_issue 31
_journal_name_full CrystEngComm
_journal_page_first 7285
_journal_paper_doi 10.1039/C4CE00345D
_journal_volume 16
_journal_year 2014
_chemical_formula_sum 'C24 H15 F3 I3 P Se'
_chemical_formula_weight 850.99
_chemical_name_systematic
; 
 ? 
;
_space_group_crystal_system monoclinic
_space_group_IT_number 14
_space_group_name_Hall '-P 2yn'
_space_group_name_H-M_alt 'P 1 21/n 1'
_symmetry_space_group_name_Hall '-P 2yn'
_symmetry_space_group_name_H-M 'P 1 21/n 1'
_atom_sites_solution_hydrogens geom
_audit_creation_method SHELXL-2013
_cell_angle_alpha 90
_cell_angle_beta 93.1691(16)
_cell_angle_gamma 90
_cell_formula_units_Z 8
_cell_length_a 23.1286(7)
_cell_length_b 9.4276(3)
_cell_length_c 23.3606(7)
_cell_measurement_reflns_used 9838
_cell_measurement_temperature 200(2)
_cell_measurement_theta_max 30.26
_cell_measurement_theta_min 2.33
_cell_volume 5085.9(3)
_computing_cell_refinement 'APEX II, Bruker (2009)'
_computing_data_collection 'APEX II, Bruker (2009)'
_computing_data_reduction 'XPREP, Bruker (2009)'
_computing_molecular_graphics 'SHELXTL, Bruker (2004)'
_computing_publication_material 'SHELXTL, Bruker (2004)'
_computing_structure_refinement 'SHELXL-2013 (Sheldrick, 2013)'
_computing_structure_solution 'SHELXS-03 (Sheldrick, 2003)'
_diffrn_ambient_temperature 200(2)
_diffrn_measured_fraction_theta_full 0.994
_diffrn_measured_fraction_theta_max 0.979
_diffrn_measurement_device_type 'Bruker APEX-II CCD'
_diffrn_measurement_method '\f and \w scans'
_diffrn_radiation_type MoK\a
_diffrn_radiation_wavelength 0.71073
_diffrn_reflns_av_R_equivalents 0.0247
_diffrn_reflns_av_unetI/netI 0.0199
_diffrn_reflns_Laue_measured_fraction_full 0.994
_diffrn_reflns_Laue_measured_fraction_max 0.979
_diffrn_reflns_limit_h_max 32
_diffrn_reflns_limit_h_min -29
_diffrn_reflns_limit_k_max 13
_diffrn_reflns_limit_k_min -13
_diffrn_reflns_limit_l_max 32
_diffrn_reflns_limit_l_min -33
_diffrn_reflns_number 77460
_diffrn_reflns_point_group_measured_fraction_full 0.994
_diffrn_reflns_point_group_measured_fraction_max 0.979
_diffrn_reflns_theta_full 25.242
_diffrn_reflns_theta_max 30.535
_diffrn_reflns_theta_min 1.764
_exptl_absorpt_coefficient_mu 5.214
_exptl_absorpt_correction_T_max 0.550
_exptl_absorpt_correction_T_min 0.393
_exptl_absorpt_correction_type multi-scan
_exptl_absorpt_process_details 'SADABS, Bruker (2003)'
_exptl_crystal_colour colourless
_exptl_crystal_density_diffrn 2.223
_exptl_crystal_density_meas ?
_exptl_crystal_description block
_exptl_crystal_F_000 3152
_exptl_crystal_size_max 0.220
_exptl_crystal_size_mid 0.140
_exptl_crystal_size_min 0.130
_refine_diff_density_max 1.625
_refine_diff_density_min -2.108
_refine_diff_density_rms 0.134
_refine_ls_extinction_method none
_refine_ls_goodness_of_fit_ref 1.017
_refine_ls_hydrogen_treatment constr
_refine_ls_matrix_type full
_refine_ls_number_parameters 577
_refine_ls_number_reflns 15250
_refine_ls_number_restraints 0
_refine_ls_restrained_S_all 1.017
_refine_ls_R_factor_all 0.0379
_refine_ls_R_factor_gt 0.0287
_refine_ls_shift/su_max 0.001
_refine_ls_shift/su_mean 0.000
_refine_ls_structure_factor_coef Fsqd
_refine_ls_weighting_details 'w=1/[\s^2^(Fo^2^)+(0.0328P)^2^+6.4048P] where P=(Fo^2^+2Fc^2^)/3'
_refine_ls_weighting_scheme calc
_refine_ls_wR_factor_gt 0.0641
_refine_ls_wR_factor_ref 0.0681
_reflns_Friedel_coverage 0.000
_reflns_number_gt 12901
_reflns_number_total 15250
_reflns_threshold_expression 'I > 2\s(I)'
_cod_duplicate_entry 7215248
_cod_data_source_file c4ce00345d2.cif
_cod_data_source_block db115
_cod_depositor_comments
;
The following automatic conversions were performed:

'_exptl_crystal_density_meas' value 'n/a' was changed to '?' - the
value is perceived as not measured.

Automatic conversion script
Id: cif_fix_values 3008 2015-01-20 13:52:24Z robertas 

2017-03-09
Z value and formula fixed to values more according to usual
chemical conventions.                 miguel
;
_cod_original_formula_sum 'C48 H30 F6 I6 P2 Se2'
_cod_original_formula_weight 1701.98
_cod_original_formula_units_Z 4
_cod_database_code 7217435
_shelx_space_group_comment
; 
The symmetry employed for this shelxl refinement is uniquely defined 
by the following loop, which should always be used as a source of 
symmetry information in preference to the above space-group names. 
They are only intended as comments. 
;
_shelx_estimated_absorpt_t_min 0.393
_shelx_estimated_absorpt_t_max 0.550
_shelxl_version_number 2013-3

loop_
_space_group_symop_operation_xyz
'x, y, z'
'-x+1/2, y+1/2, -z+1/2'
'-x, -y, -z'
'x-1/2, -y-1/2, z-1/2'

loop_
_atom_site_label
_atom_site_type_symbol
_atom_site_fract_x
_atom_site_fract_y
_atom_site_fract_z
_atom_site_U_iso_or_equiv
_atom_site_adp_type
_atom_site_occupancy
_atom_site_site_symmetry_order
_atom_site_calc_flag
_atom_site_refinement_flags_posn
_atom_site_refinement_flags_adp
I1 I 0.52241(2) 0.12436(2) 0.34877(2) 0.03933(5) Uani 1 1 d . .
I2 I 0.38456(2) 0.19844(3) 0.56082(2) 0.04953(6) Uani 1 1 d . .
I3 I 0.62561(2) 0.44374(2) 0.55204(2) 0.03681(5) Uani 1 1 d . .
I4 I 0.85032(2) -0.24303(2) 0.50866(2) 0.03574(5) Uani 1 1 d . .
I5 I 0.98702(2) 0.22359(2) 0.40017(2) 0.03502(5) Uani 1 1 d . .
I6 I 1.07758(2) -0.37876(2) 0.41089(2) 0.04272(5) Uani 1 1 d . .
Se1 Se 0.56775(2) 0.03692(3) 0.21027(2) 0.03088(6) Uani 1 1 d . .
Se2 Se 0.73333(2) 0.03797(3) 0.90036(2) 0.03373(6) Uani 1 1 d . .
P1 P 0.64039(3) -0.09734(7) 0.22590(3) 0.02144(11) Uani 1 1 d . .
P2 P 0.74012(3) 0.20593(7) 0.84043(3) 0.02290(12) Uani 1 1 d . .
F1 F 0.42209(8) 0.0996(3) 0.43817(9) 0.0536(5) Uani 1 1 d . .
F2 F 0.50053(9) 0.3629(2) 0.59422(8) 0.0498(5) Uani 1 1 d . .
F3 F 0.60540(8) 0.3055(2) 0.43010(8) 0.0491(5) Uani 1 1 d . .
F4 F 0.88811(8) 0.0604(2) 0.46097(8) 0.0420(4) Uani 1 1 d . .
F5 F 1.06657(8) -0.04667(19) 0.38553(8) 0.0403(4) Uani 1 1 d . .
F6 F 0.95544(8) -0.40836(18) 0.46206(8) 0.0410(4) Uani 1 1 d . .
C1 C 0.51373(12) 0.2018(3) 0.43191(12) 0.0335(6) Uani 1 1 d . .
C2 C 0.46526(12) 0.1777(4) 0.46256(13) 0.0363(6) Uani 1 1 d . .
C3 C 0.45926(12) 0.2315(4) 0.51706(12) 0.0357(6) Uani 1 1 d . .
C4 C 0.50481(13) 0.3097(3) 0.54122(12) 0.0344(6) Uani 1 1 d . .
C5 C 0.55498(12) 0.3354(3) 0.51327(12) 0.0327(6) Uani 1 1 d . .
C6 C 0.55758(12) 0.2808(3) 0.45844(12) 0.0344(6) Uani 1 1 d . .
C7 C 0.92002(11) -0.1757(3) 0.46240(11) 0.0288(5) Uani 1 1 d . .
C8 C 0.92829(11) -0.0350(3) 0.44814(11) 0.0283(5) Uani 1 1 d . .
C9 C 0.97710(11) 0.0113(3) 0.42180(11) 0.0279(5) Uani 1 1 d . .
C10 C 1.01836(12) -0.0891(3) 0.41022(11) 0.0285(5) Uani 1 1 d . .
C11 C 1.01249(12) -0.2310(3) 0.42356(11) 0.0302(5) Uani 1 1 d . .
C12 C 0.96212(12) -0.2708(3) 0.44889(11) 0.0306(5) Uani 1 1 d . .
C13 C 0.68172(10) -0.0651(3) 0.29287(10) 0.0236(5) Uani 1 1 d . .
C14 C 0.68115(12) 0.0661(3) 0.31944(11) 0.0293(5) Uani 1 1 d . .
H14A H 0.6589 0.1417 0.3027 0.035 Uiso 1 1 calc R U
C15 C 0.71364(13) 0.0864(3) 0.37122(12) 0.0361(6) Uani 1 1 d . .
H15A H 0.7134 0.1763 0.3896 0.043 Uiso 1 1 calc R U
C16 C 0.74583(13) -0.0226(3) 0.39563(12) 0.0354(6) Uani 1 1 d . .
H16A H 0.7676 -0.0081 0.4308 0.043 Uiso 1 1 calc R U
C17 C 0.74654(13) -0.1529(3) 0.36911(13) 0.0372(6) Uani 1 1 d . .
H17A H 0.7690 -0.2279 0.3860 0.045 Uiso 1 1 calc R U
C18 C 0.71455(13) -0.1752(3) 0.31772(12) 0.0325(6) Uani 1 1 d . .
H18A H 0.7151 -0.2653 0.2996 0.039 Uiso 1 1 calc R U
C19 C 0.69148(11) -0.0821(3) 0.17010(11) 0.0254(5) Uani 1 1 d . .
C20 C 0.74996(12) -0.0577(3) 0.18285(12) 0.0321(6) Uani 1 1 d . .
H20A H 0.7647 -0.0554 0.2216 0.039 Uiso 1 1 calc R U
C21 C 0.78705(14) -0.0367(3) 0.13856(15) 0.0418(7) Uani 1 1 d . .
H21A H 0.8269 -0.0175 0.1472 0.050 Uiso 1 1 calc R U
C22 C 0.76609(15) -0.0436(3) 0.08228(14) 0.0424(7) Uani 1 1 d . .
H22A H 0.7916 -0.0300 0.0522 0.051 Uiso 1 1 calc R U
C23 C 0.70852(15) -0.0702(4) 0.06948(13) 0.0418(7) Uani 1 1 d . .
H23A H 0.6944 -0.0761 0.0306 0.050 Uiso 1 1 calc R U
C24 C 0.67085(13) -0.0884(3) 0.11291(12) 0.0360(6) Uani 1 1 d . .
H24A H 0.6309 -0.1053 0.1038 0.043 Uiso 1 1 calc R U
C25 C 0.61911(10) -0.2815(3) 0.23070(10) 0.0224(4) Uani 1 1 d . .
C26 C 0.64174(12) -0.3879(3) 0.19758(11) 0.0285(5) Uani 1 1 d . .
H26A H 0.6703 -0.3660 0.1713 0.034 Uiso 1 1 calc R U
C27 C 0.62247(14) -0.5267(3) 0.20302(13) 0.0356(6) Uani 1 1 d . .
H27A H 0.6376 -0.5994 0.1800 0.043 Uiso 1 1 calc R U
C28 C 0.58174(14) -0.5593(3) 0.24147(14) 0.0389(7) Uani 1 1 d . .
H28A H 0.5688 -0.6544 0.2450 0.047 Uiso 1 1 calc R U
C29 C 0.55923(14) -0.4534(3) 0.27539(14) 0.0393(7) Uani 1 1 d . .
H29A H 0.5312 -0.4763 0.3022 0.047 Uiso 1 1 calc R U
C30 C 0.57766(12) -0.3154(3) 0.26994(12) 0.0304(5) Uani 1 1 d . .
H30A H 0.5622 -0.2430 0.2929 0.036 Uiso 1 1 calc R U
C31 C 0.74175(10) 0.3777(3) 0.87470(10) 0.0230(5) Uani 1 1 d . .
C32 C 0.70462(12) 0.4871(3) 0.85681(12) 0.0296(5) Uani 1 1 d . .
H32A H 0.6771 0.4729 0.8257 0.036 Uiso 1 1 calc R U
C33 C 0.70802(14) 0.6169(3) 0.88461(13) 0.0367(6) Uani 1 1 d . .
H33A H 0.6826 0.6915 0.8725 0.044 Uiso 1 1 calc R U
C34 C 0.74815(14) 0.6384(3) 0.92979(14) 0.0383(6) Uani 1 1 d . .
H34A H 0.7502 0.7275 0.9487 0.046 Uiso 1 1 calc R U
C35 C 0.78527(14) 0.5302(3) 0.94741(13) 0.0386(6) Uani 1 1 d . .
H35A H 0.8130 0.5455 0.9783 0.046 Uiso 1 1 calc R U
C36 C 0.78223(12) 0.3998(3) 0.92033(12) 0.0334(6) Uani 1 1 d . .
H36A H 0.8077 0.3255 0.9328 0.040 Uiso 1 1 calc R U
C37 C 0.68025(11) 0.2051(3) 0.78728(11) 0.0257(5) Uani 1 1 d . .
C38 C 0.68932(13) 0.1984(3) 0.72898(11) 0.0316(6) Uani 1 1 d . .
H38A H 0.7276 0.2008 0.7162 0.038 Uiso 1 1 calc R U
C39 C 0.64214(15) 0.1882(3) 0.68938(12) 0.0402(7) Uani 1 1 d . .
H39A H 0.6483 0.1824 0.6496 0.048 Uiso 1 1 calc R U
C40 C 0.58672(15) 0.1865(3) 0.70785(14) 0.0418(7) Uani 1 1 d . .
H40A H 0.5547 0.1798 0.6807 0.050 Uiso 1 1 calc R U
C41 C 0.57717(13) 0.1945(3) 0.76612(14) 0.0391(7) Uani 1 1 d . .
H41A H 0.5388 0.1940 0.7786 0.047 Uiso 1 1 calc R U
C42 C 0.62361(12) 0.2033(3) 0.80566(12) 0.0317(6) Uani 1 1 d . .
H42A H 0.6172 0.2080 0.8454 0.038 Uiso 1 1 calc R U
C43 C 0.80587(11) 0.1985(3) 0.80226(11) 0.0259(5) Uani 1 1 d . .
C44 C 0.83764(12) 0.0743(3) 0.80005(11) 0.0285(5) Uani 1 1 d . .
H44A H 0.8247 -0.0090 0.8183 0.034 Uiso 1 1 calc R U
C45 C 0.88861(13) 0.0720(3) 0.77103(13) 0.0369(6) Uani 1 1 d . .
H45A H 0.9107 -0.0128 0.7699 0.044 Uiso 1 1 calc R U
C46 C 0.90709(13) 0.1920(4) 0.74403(13) 0.0396(7) Uani 1 1 d . .
H46A H 0.9420 0.1902 0.7245 0.048 Uiso 1 1 calc R U
C47 C 0.87490(16) 0.3151(4) 0.74529(16) 0.0479(8) Uani 1 1 d . .
H47A H 0.8873 0.3973 0.7259 0.057 Uiso 1 1 calc R U
C48 C 0.82472(15) 0.3191(3) 0.77459(15) 0.0418(7) Uani 1 1 d . .
H48A H 0.8030 0.4045 0.7759 0.050 Uiso 1 1 calc R U

loop_
_atom_site_aniso_label
_atom_site_aniso_U_11
_atom_site_aniso_U_22
_atom_site_aniso_U_33
_atom_site_aniso_U_23
_atom_site_aniso_U_13
_atom_site_aniso_U_12
I1 0.03749(10) 0.04772(12) 0.03233(9) -0.00635(8) -0.00224(7) -0.00385(8)
I2 0.02943(10) 0.07959(17) 0.04042(11) 0.01613(10) 0.00957(8) -0.00412(10)
I3 0.03830(10) 0.04158(11) 0.03017(9) -0.00214(7) -0.00149(7) -0.00935(8)
I4 0.02447(9) 0.05125(12) 0.03171(9) 0.00389(8) 0.00342(6) -0.00565(7)
I5 0.03138(9) 0.02982(9) 0.04325(10) 0.00788(7) -0.00348(7) -0.00099(7)
I6 0.04406(11) 0.03189(10) 0.05405(12) 0.00562(8) 0.01912(9) 0.00715(8)
Se1 0.02995(14) 0.02773(13) 0.03441(13) -0.00268(10) -0.00319(10) 0.00810(10)
Se2 0.03211(14) 0.02984(14) 0.03969(15) 0.01462(11) 0.00606(11) 0.00469(11)
P1 0.0203(3) 0.0209(3) 0.0230(3) -0.0010(2) -0.0001(2) -0.0005(2)
P2 0.0230(3) 0.0202(3) 0.0257(3) 0.0030(2) 0.0028(2) 0.0033(2)
F1 0.0296(10) 0.0815(15) 0.0492(11) -0.0063(10) -0.0001(8) -0.0215(10)
F2 0.0455(11) 0.0746(14) 0.0299(9) -0.0079(9) 0.0092(8) -0.0049(10)
F3 0.0305(9) 0.0779(14) 0.0400(9) -0.0167(9) 0.0126(7) -0.0202(9)
F4 0.0290(9) 0.0404(10) 0.0573(11) 0.0051(8) 0.0082(8) 0.0078(7)
F5 0.0331(9) 0.0376(9) 0.0519(10) 0.0090(8) 0.0175(8) -0.0017(7)
F6 0.0451(10) 0.0295(9) 0.0495(10) 0.0090(7) 0.0138(8) -0.0036(7)
C1 0.0270(13) 0.0440(16) 0.0293(13) -0.0022(11) -0.0010(10) -0.0025(11)
C2 0.0240(13) 0.0480(17) 0.0363(14) 0.0027(12) -0.0022(11) -0.0061(12)
C3 0.0250(13) 0.0497(17) 0.0326(13) 0.0077(12) 0.0039(10) 0.0013(12)
C4 0.0301(14) 0.0473(17) 0.0261(12) 0.0021(11) 0.0034(10) 0.0011(12)
C5 0.0272(13) 0.0405(15) 0.0300(13) 0.0007(11) -0.0016(10) -0.0038(11)
C6 0.0244(13) 0.0486(17) 0.0306(13) -0.0020(12) 0.0046(10) -0.0038(11)
C7 0.0249(12) 0.0362(14) 0.0255(11) 0.0036(10) 0.0028(9) -0.0023(10)
C8 0.0223(12) 0.0353(14) 0.0271(12) 0.0029(10) -0.0001(9) 0.0029(10)
C9 0.0271(13) 0.0302(13) 0.0259(11) 0.0035(10) -0.0019(9) -0.0007(10)
C10 0.0254(12) 0.0333(13) 0.0272(12) 0.0034(10) 0.0045(9) -0.0013(10)
C11 0.0314(14) 0.0309(14) 0.0287(12) 0.0020(10) 0.0059(10) 0.0015(11)
C12 0.0337(14) 0.0310(14) 0.0273(12) 0.0056(10) 0.0032(10) -0.0031(11)
C13 0.0212(11) 0.0260(12) 0.0235(11) 0.0009(9) 0.0007(8) -0.0029(9)
C14 0.0282(13) 0.0277(13) 0.0318(12) -0.0034(10) -0.0005(10) -0.0037(10)
C15 0.0353(15) 0.0393(16) 0.0336(14) -0.0107(12) 0.0022(11) -0.0095(12)
C16 0.0317(14) 0.0486(17) 0.0254(12) -0.0010(11) -0.0032(10) -0.0134(12)
C17 0.0329(15) 0.0433(17) 0.0344(14) 0.0070(12) -0.0072(11) -0.0046(12)
C18 0.0364(15) 0.0277(13) 0.0324(13) 0.0012(10) -0.0074(11) 0.0006(11)
C19 0.0264(12) 0.0224(11) 0.0276(11) 0.0011(9) 0.0039(9) -0.0006(9)
C20 0.0284(13) 0.0315(14) 0.0365(14) -0.0056(11) 0.0031(11) -0.0035(11)
C21 0.0308(15) 0.0401(17) 0.0559(19) -0.0056(14) 0.0145(13) -0.0080(12)
C22 0.0482(19) 0.0351(16) 0.0464(17) 0.0059(13) 0.0243(14) 0.0019(13)
C23 0.0510(19) 0.0469(18) 0.0281(13) 0.0078(12) 0.0076(12) 0.0059(15)
C24 0.0318(14) 0.0482(17) 0.0280(13) 0.0057(12) 0.0009(11) -0.0006(12)
C25 0.0198(11) 0.0231(11) 0.0240(10) -0.0009(8) -0.0020(8) -0.0013(8)
C26 0.0269(13) 0.0261(13) 0.0328(13) -0.0024(10) 0.0033(10) 0.0018(10)
C27 0.0401(16) 0.0228(13) 0.0435(15) -0.0072(11) -0.0012(12) 0.0039(11)
C28 0.0394(16) 0.0259(14) 0.0509(17) 0.0015(12) -0.0027(13) -0.0098(12)
C29 0.0391(16) 0.0346(15) 0.0450(16) 0.0032(12) 0.0103(13) -0.0090(12)
C30 0.0280(13) 0.0313(14) 0.0325(13) -0.0005(10) 0.0063(10) -0.0024(10)
C31 0.0214(11) 0.0244(12) 0.0234(11) 0.0013(8) 0.0026(8) 0.0029(9)
C32 0.0304(13) 0.0263(13) 0.0318(13) 0.0018(10) -0.0009(10) 0.0061(10)
C33 0.0390(16) 0.0263(14) 0.0449(16) -0.0022(11) 0.0047(12) 0.0097(11)
C34 0.0438(17) 0.0284(14) 0.0434(16) -0.0087(12) 0.0091(13) -0.0017(12)
C35 0.0377(16) 0.0394(16) 0.0380(15) -0.0056(12) -0.0043(12) -0.0072(12)
C36 0.0292(14) 0.0328(14) 0.0373(14) -0.0005(11) -0.0062(11) 0.0037(11)
C37 0.0298(13) 0.0195(11) 0.0278(11) 0.0013(9) 0.0002(9) 0.0023(9)
C38 0.0399(15) 0.0257(13) 0.0294(12) -0.0005(10) 0.0046(11) 0.0059(11)
C39 0.059(2) 0.0329(15) 0.0281(13) -0.0038(11) -0.0053(13) 0.0069(14)
C40 0.0467(18) 0.0348(16) 0.0416(16) -0.0026(12) -0.0181(13) -0.0009(13)
C41 0.0297(15) 0.0411(17) 0.0455(16) 0.0000(13) -0.0055(12) -0.0054(12)
C42 0.0279(13) 0.0347(14) 0.0321(13) 0.0016(11) -0.0007(10) -0.0021(11)
C43 0.0250(12) 0.0234(12) 0.0295(12) -0.0008(9) 0.0039(9) 0.0020(9)
C44 0.0294(13) 0.0274(13) 0.0286(12) -0.0013(10) 0.0004(10) 0.0048(10)
C45 0.0319(15) 0.0408(16) 0.0381(14) -0.0061(12) 0.0028(11) 0.0117(12)
C46 0.0293(14) 0.0500(18) 0.0405(15) -0.0142(13) 0.0097(12) -0.0038(13)
C47 0.053(2) 0.0353(16) 0.058(2) -0.0053(14) 0.0265(16) -0.0111(15)
C48 0.0471(18) 0.0232(13) 0.0572(19) 0.0001(12) 0.0230(15) 0.0031(12)

loop_
_atom_type_symbol
_atom_type_description
_atom_type_scat_dispersion_real
_atom_type_scat_dispersion_imag
_atom_type_scat_source
C C 0.0033 0.0016 'International Tables Vol C Tables 4.2.6.8 and 6.1.1.4'
H H 0.0000 0.0000 'International Tables Vol C Tables 4.2.6.8 and 6.1.1.4'
F F 0.0171 0.0103 'International Tables Vol C Tables 4.2.6.8 and 6.1.1.4'
Se Se -0.0929 2.2259 'International Tables Vol C Tables 4.2.6.8 and 6.1.1.4'
P P 0.1023 0.0942 'International Tables Vol C Tables 4.2.6.8 and 6.1.1.4'
I I -0.4742 1.8119 'International Tables Vol C Tables 4.2.6.8 and 6.1.1.4'

loop_
_geom_angle_atom_site_label_1
_geom_angle_atom_site_label_2
_geom_angle_atom_site_label_3
_geom_angle
C25 P1 C13 103.86(11)
C25 P1 C19 108.13(12)
C13 P1 C19 105.87(12)
C25 P1 Se1 111.60(8)
C13 P1 Se1 115.06(9)
C19 P1 Se1 111.77(9)
C43 P2 C31 104.85(12)
C43 P2 C37 107.13(12)
C31 P2 C37 107.74(11)
C43 P2 Se2 113.02(9)
C31 P2 Se2 112.12(8)
C37 P2 Se2 111.57(9)
C6 C1 C2 117.0(3)
C6 C1 I1 120.0(2)
C2 C1 I1 123.0(2)
F1 C2 C1 118.4(3)
F1 C2 C3 118.8(3)
C1 C2 C3 122.8(3)
C4 C3 C2 117.3(3)
C4 C3 I2 121.0(2)
C2 C3 I2 121.7(2)
F2 C4 C3 118.9(3)
F2 C4 C5 118.4(3)
C3 C4 C5 122.8(3)
C4 C5 C6 116.8(3)
C4 C5 I3 122.5(2)
C6 C5 I3 120.6(2)
F3 C6 C1 118.6(3)
F3 C6 C5 118.1(3)
C1 C6 C5 123.3(3)
C12 C7 C8 117.5(2)
C12 C7 I4 119.9(2)
C8 C7 I4 122.5(2)
F4 C8 C7 118.9(2)
F4 C8 C9 118.7(2)
C7 C8 C9 122.4(2)
C10 C9 C8 117.3(2)
C10 C9 I5 121.7(2)
C8 C9 I5 121.0(2)
F5 C10 C11 118.6(2)
F5 C10 C9 118.6(2)
C11 C10 C9 122.8(2)
C10 C11 C12 116.9(3)
C10 C11 I6 122.3(2)
C12 C11 I6 120.7(2)
F6 C12 C7 119.0(2)
F6 C12 C11 117.9(3)
C7 C12 C11 123.0(3)
C14 C13 C18 119.8(2)
C14 C13 P1 121.3(2)
C18 C13 P1 118.9(2)
C13 C14 C15 119.4(3)
C16 C15 C14 120.5(3)
C17 C16 C15 120.0(3)
C16 C17 C18 120.3(3)
C17 C18 C13 119.9(3)
C20 C19 C24 119.4(2)
C20 C19 P1 121.7(2)
C24 C19 P1 118.9(2)
C19 C20 C21 119.8(3)
C22 C21 C20 120.2(3)
C23 C22 C21 120.2(3)
C22 C23 C24 120.4(3)
C23 C24 C19 120.1(3)
C26 C25 C30 119.6(2)
C26 C25 P1 123.16(19)
C30 C25 P1 117.27(19)
C25 C26 C27 119.8(3)
C28 C27 C26 120.4(3)
C27 C28 C29 120.3(3)
C30 C29 C28 119.8(3)
C29 C30 C25 120.2(3)
C32 C31 C36 119.7(2)
C32 C31 P2 122.3(2)
C36 C31 P2 118.00(19)
C33 C32 C31 119.7(3)
C34 C33 C32 120.4(3)
C35 C34 C33 120.0(3)
C34 C35 C36 120.3(3)
C35 C36 C31 119.8(3)
C38 C37 C42 119.6(3)
C38 C37 P2 121.4(2)
C42 C37 P2 118.9(2)
C37 C38 C39 119.9(3)
C40 C39 C38 120.1(3)
C39 C40 C41 120.5(3)
C42 C41 C40 119.9(3)
C41 C42 C37 120.1(3)
C44 C43 C48 119.6(2)
C44 C43 P2 121.0(2)
C48 C43 P2 119.5(2)
C43 C44 C45 119.8(3)
C46 C45 C44 120.2(3)
C45 C46 C47 120.0(3)
C48 C47 C46 120.2(3)
C47 C48 C43 120.1(3)

loop_
_geom_bond_atom_site_label_1
_geom_bond_atom_site_label_2
_geom_bond_distance
I1 C1 2.095(3)
I2 C3 2.079(3)
I3 C5 2.090(3)
I4 C7 2.089(3)
I5 C9 2.080(3)
I6 C11 2.084(3)
Se1 P1 2.1189(7)
Se2 P2 2.1252(7)
P1 C25 1.810(2)
P1 C13 1.814(2)
P1 C19 1.813(3)
P2 C43 1.806(3)
P2 C31 1.806(3)
P2 C37 1.808(3)
F1 C2 1.342(3)
F2 C4 1.345(3)
F3 C6 1.340(3)
F4 C8 1.339(3)
F5 C10 1.344(3)
F6 C12 1.344(3)
C1 C6 1.378(4)
C1 C2 1.382(4)
C2 C3 1.384(4)
C3 C4 1.381(4)
C4 C5 1.384(4)
C5 C6 1.385(4)
C7 C12 1.373(4)
C7 C8 1.383(4)
C8 C9 1.386(4)
C9 C10 1.381(4)
C10 C11 1.382(4)
C11 C12 1.387(4)
C13 C14 1.384(4)
C13 C18 1.394(4)
C14 C15 1.401(4)
C15 C16 1.375(5)
C16 C17 1.376(4)
C17 C18 1.391(4)
C19 C20 1.388(4)
C19 C24 1.395(4)
C20 C21 1.394(4)
C21 C22 1.377(5)
C22 C23 1.371(5)
C23 C24 1.384(4)
C25 C26 1.387(3)
C25 C30 1.400(3)
C26 C27 1.391(4)
C27 C28 1.372(4)
C28 C29 1.393(5)
C29 C30 1.377(4)
C31 C32 1.392(3)
C31 C36 1.395(4)
C32 C33 1.385(4)
C33 C34 1.381(4)
C34 C35 1.381(5)
C35 C36 1.383(4)
C37 C38 1.391(4)
C37 C42 1.401(4)
C38 C39 1.394(4)
C39 C40 1.375(5)
C40 C41 1.393(5)
C41 C42 1.380(4)
C43 C44 1.384(4)
C43 C48 1.390(4)
C44 C45 1.392(4)
C45 C46 1.375(5)
C46 C47 1.379(5)
C47 C48 1.380(4)

loop_
_geom_torsion_atom_site_label_1
_geom_torsion_atom_site_label_2
_geom_torsion_atom_site_label_3
_geom_torsion_atom_site_label_4
_geom_torsion
C6 C1 C2 F1 -179.2(3)
I1 C1 C2 F1 0.9(4)
C6 C1 C2 C3 1.2(5)
I1 C1 C2 C3 -178.7(2)
F1 C2 C3 C4 179.1(3)
C1 C2 C3 C4 -1.3(5)
F1 C2 C3 I2 -1.6(4)
C1 C2 C3 I2 178.0(2)
C2 C3 C4 F2 -179.7(3)
I2 C3 C4 F2 1.0(4)
C2 C3 C4 C5 0.1(5)
I2 C3 C4 C5 -179.3(2)
F2 C4 C5 C6 -179.1(3)
C3 C4 C5 C6 1.1(5)
F2 C4 C5 I3 3.5(4)
C3 C4 C5 I3 -176.3(2)
C2 C1 C6 F3 179.6(3)
I1 C1 C6 F3 -0.5(4)
C2 C1 C6 C5 0.1(5)
I1 C1 C6 C5 -180.0(2)
C4 C5 C6 F3 179.3(3)
I3 C5 C6 F3 -3.3(4)
C4 C5 C6 C1 -1.2(5)
I3 C5 C6 C1 176.3(2)
C12 C7 C8 F4 -179.7(2)
I4 C7 C8 F4 -4.7(3)
C12 C7 C8 C9 -0.7(4)
I4 C7 C8 C9 174.3(2)
F4 C8 C9 C10 178.6(2)
C7 C8 C9 C10 -0.4(4)
F4 C8 C9 I5 -1.9(3)
C7 C8 C9 I5 179.1(2)
C8 C9 C10 F5 -178.9(2)
I5 C9 C10 F5 1.5(3)
C8 C9 C10 C11 0.3(4)
I5 C9 C10 C11 -179.2(2)
F5 C10 C11 C12 -179.9(2)
C9 C10 C11 C12 0.9(4)
F5 C10 C11 I6 3.5(4)
C9 C10 C11 I6 -175.8(2)
C8 C7 C12 F6 -179.9(2)
I4 C7 C12 F6 4.9(4)
C8 C7 C12 C11 2.0(4)
I4 C7 C12 C11 -173.2(2)
C10 C11 C12 F6 179.8(2)
I6 C11 C12 F6 -3.5(4)
C10 C11 C12 C7 -2.1(4)
I6 C11 C12 C7 174.6(2)
C25 P1 C13 C14 -147.0(2)
C19 P1 C13 C14 99.3(2)
Se1 P1 C13 C14 -24.7(2)
C25 P1 C13 C18 33.0(2)
C19 P1 C13 C18 -80.7(2)
Se1 P1 C13 C18 155.30(19)
C18 C13 C14 C15 -0.1(4)
P1 C13 C14 C15 179.9(2)
C13 C14 C15 C16 -0.1(4)
C14 C15 C16 C17 0.3(4)
C15 C16 C17 C18 -0.3(5)
C16 C17 C18 C13 0.2(4)
C14 C13 C18 C17 0.1(4)
P1 C13 C18 C17 -179.9(2)
C25 P1 C19 C20 -107.8(2)
C13 P1 C19 C20 3.0(3)
Se1 P1 C19 C20 129.0(2)
C25 P1 C19 C24 75.3(2)
C13 P1 C19 C24 -173.9(2)
Se1 P1 C19 C24 -48.0(2)
C24 C19 C20 C21 1.5(4)
P1 C19 C20 C21 -175.5(2)
C19 C20 C21 C22 -1.7(5)
C20 C21 C22 C23 0.5(5)
C21 C22 C23 C24 0.8(5)
C22 C23 C24 C19 -1.0(5)
C20 C19 C24 C23 -0.2(4)
P1 C19 C24 C23 176.9(2)
C13 P1 C25 C26 -109.7(2)
C19 P1 C25 C26 2.4(2)
Se1 P1 C25 C26 125.7(2)
C13 P1 C25 C30 70.4(2)
C19 P1 C25 C30 -177.4(2)
Se1 P1 C25 C30 -54.1(2)
C30 C25 C26 C27 0.9(4)
P1 C25 C26 C27 -178.9(2)
C25 C26 C27 C28 -0.8(4)
C26 C27 C28 C29 0.1(5)
C27 C28 C29 C30 0.5(5)
C28 C29 C30 C25 -0.4(5)
C26 C25 C30 C29 -0.4(4)
P1 C25 C30 C29 179.5(2)
C43 P2 C31 C32 109.0(2)
C37 P2 C31 C32 -4.9(3)
Se2 P2 C31 C32 -128.0(2)
C43 P2 C31 C36 -70.5(2)
C37 P2 C31 C36 175.6(2)
Se2 P2 C31 C36 52.5(2)
C36 C31 C32 C33 -0.3(4)
P2 C31 C32 C33 -179.7(2)
C31 C32 C33 C34 0.2(4)
C32 C33 C34 C35 0.1(5)
C33 C34 C35 C36 -0.5(5)
C34 C35 C36 C31 0.5(5)
C32 C31 C36 C35 -0.1(4)
P2 C31 C36 C35 179.4(2)
C43 P2 C37 C38 0.5(2)
C31 P2 C37 C38 112.8(2)
Se2 P2 C37 C38 -123.7(2)
C43 P2 C37 C42 176.9(2)
C31 P2 C37 C42 -70.8(2)
Se2 P2 C37 C42 52.7(2)
C42 C37 C38 C39 -0.8(4)
P2 C37 C38 C39 175.6(2)
C37 C38 C39 C40 0.8(4)
C38 C39 C40 C41 -0.2(5)
C39 C40 C41 C42 -0.5(5)
C40 C41 C42 C37 0.5(5)
C38 C37 C42 C41 0.2(4)
P2 C37 C42 C41 -176.3(2)
C31 P2 C43 C44 141.1(2)
C37 P2 C43 C44 -104.6(2)
Se2 P2 C43 C44 18.7(2)
C31 P2 C43 C48 -39.1(3)
C37 P2 C43 C48 75.2(3)
Se2 P2 C43 C48 -161.5(2)
C48 C43 C44 C45 1.1(4)
P2 C43 C44 C45 -179.1(2)
C43 C44 C45 C46 -0.8(4)
C44 C45 C46 C47 -0.4(5)
C45 C46 C47 C48 1.4(5)
C46 C47 C48 C43 -1.0(6)
C44 C43 C48 C47 -0.2(5)
P2 C43 C48 C47 180.0(3)
